data_7103524
loop_
_publ_author_name
'Motoyama, Keiko'
'Koike, Takashi'
'Akita, Munetaka'

_publ_section_title
;
 Remarkable switching behavior of bimodally stimuli-responsive
 photochromic dithienylethenes with redox-active organometallic
 attachments.
;
_journal_issue 44
_journal_name_full 'Chemical communications (Cambridge, England)'
_journal_page_first 5812
_journal_page_last 5814
_journal_paper_doi 10.1039/b809318k
_journal_year 2008
_chemical_formula_moiety 'C29 H18 F6 O4 S2 Ru2 '
_chemical_formula_sum 'C29 H18 F6 O4 Ru2 S2'
_chemical_formula_weight 810.71
_space_group_IT_number 2
_symmetry_cell_setting triclinic
_symmetry_Int_Tables_number 2
_symmetry_space_group_name_Hall '-P 1'
_symmetry_space_group_name_H-M 'P -1'
_cell_angle_alpha 97.04(2)
_cell_angle_beta 98.67(2)
_cell_angle_gamma 114.02(2)
_cell_formula_units_Z 2
_cell_length_a 11.026(6)
_cell_length_b 11.113(5)
_cell_length_c 13.278(7)
_cell_measurement_reflns_used 9469
_cell_measurement_temperature 213
_cell_measurement_theta_max 27.5
_cell_measurement_theta_min 3.2
_cell_volume 1438(1)
_computing_cell_refinement PROCESS-AUTO
_computing_data_collection PROCESS-AUTO
_computing_data_reduction 'teXsan Ver. 1.11'
_computing_publication_material 'teXsan Ver. 1.11'
_computing_structure_refinement SHELXL97
_computing_structure_solution SHELXS86
_diffrn_ambient_temperature 213
_diffrn_detector_area_resol_mean 10.00
_diffrn_measured_fraction_theta_full 0.787
_diffrn_measured_fraction_theta_max 0.787
_diffrn_measurement_device_type 'Rigaku RAXIS-IV Imaging Plate'
_diffrn_measurement_method \w
_diffrn_radiation_type 'Mo K\a'
_diffrn_radiation_wavelength 0.7107
_diffrn_reflns_av_R_equivalents 0.022
_diffrn_reflns_limit_h_max 14
_diffrn_reflns_limit_h_min -13
_diffrn_reflns_limit_k_max 14
_diffrn_reflns_limit_k_min -14
_diffrn_reflns_limit_l_max 12
_diffrn_reflns_limit_l_min -17
_diffrn_reflns_number 7214
_diffrn_reflns_theta_full 27.47
_diffrn_reflns_theta_max 27.47
_diffrn_reflns_theta_min 3.45
_exptl_absorpt_coefficient_mu 1.269
_exptl_absorpt_correction_T_max 0.881
_exptl_absorpt_correction_T_min 0.541
_exptl_absorpt_correction_type multi-scan
_exptl_absorpt_process_details '(Higashi, 1995)'
_exptl_crystal_colour purple
_exptl_crystal_density_diffrn 1.872
_exptl_crystal_density_method 'not measured'
_exptl_crystal_description needle
_exptl_crystal_F_000 796
_exptl_crystal_size_max 0.20
_exptl_crystal_size_mid 0.03
_exptl_crystal_size_min 0.02
_refine_diff_density_max 1.23
_refine_diff_density_min -1.65
_refine_ls_extinction_coef 0.0000
_refine_ls_extinction_expression Fc^*^=kFc[1+0.001xFc^2^\l^3^/sin(2\q)]^-1/4^
_refine_ls_extinction_method SHELXL
_refine_ls_goodness_of_fit_ref 1.491
_refine_ls_hydrogen_treatment noref
_refine_ls_number_parameters 390
_refine_ls_number_reflns 4732
_refine_ls_R_factor_all 0.0567
_refine_ls_R_factor_gt 0.0534
_refine_ls_shift/su_max 0.0010
_refine_ls_structure_factor_coef Fsqd
_refine_ls_weighting_details 'w = 1/[\s^2^(Fo^2^) + (0.1000P)^2^+0.0000P] where P=(Fo^2^+2Fc^2^)/3'
_refine_ls_weighting_scheme calc
_refine_ls_wR_factor_gt 0.1652
_refine_ls_wR_factor_ref 0.1678
_reflns_number_gt 4732
_reflns_number_total 5194
_reflns_threshold_expression >2.0sigma(I)
_cod_data_source_file b809318k.txt
_cod_data_source_block compound/1RuC/1024_
_cod_original_sg_symbol_H-M 'P -1 '
_cod_original_formula_sum 'C29 H18 F6 O4 S2 Ru2 '
_cod_database_code 7103524

loop_
_symmetry_equiv_pos_as_xyz
x,y,z
-x,-y,-z

loop_
_atom_site_label
_atom_site_type_symbol
_atom_site_fract_x
_atom_site_fract_y
_atom_site_fract_z
_atom_site_U_iso_or_equiv
_atom_site_adp_type
_atom_site_occupancy
_atom_site_calc_flag
_atom_site_refinement_flags
_atom_site_disorder_assembly
_atom_site_disorder_group
Ru(1) Ru -0.32747(3) -0.89598(3) -0.19503(3) 0.0307(1) Uani 1.00 d . . .
Ru(2) Ru 0.62540(3) -0.47328(3) 0.29311(3) 0.0320(2) Uani 1.00 d . . .
S(1) S -0.0096(1) -0.7429(1) -0.05314(8) 0.0312(2) Uani 1.00 d . . .
S(2) S 0.3306(1) -0.6008(1) 0.12100(8) 0.0372(3) Uani 1.00 d . . .
F(1) F 0.1429(3) -0.7987(4) 0.4573(3) 0.071(1) Uani 1.00 d . . .
F(2) F 0.0541(5) -0.6594(4) 0.4600(3) 0.079(1) Uani 1.00 d . . .
F(3) F -0.0820(4) -1.0048(4) 0.3724(4) 0.076(1) Uani 1.00 d . . .
F(4) F -0.1523(3) -0.8854(5) 0.4643(3) 0.079(1) Uani 1.00 d . . .
F(5) F -0.2657(4) -1.0075(4) 0.2309(3) 0.079(1) Uani 1.00 d . . .
F(6) F -0.2518(4) -0.8165(5) 0.3009(4) 0.083(1) Uani 1.00 d . . .
O(131) O -0.4631(4) -0.7405(4) -0.0952(4) 0.063(1) Uani 1.00 d . . .
O(132) O -0.4913(4) -1.1345(4) -0.1077(4) 0.058(1) Uani 1.00 d . . .
O(231) O 0.6291(5) -0.6281(6) 0.4634(4) 0.085(2) Uani 1.00 d . . .
O(232) O 0.5856(4) -0.2535(5) 0.4211(4) 0.072(1) Uani 1.00 d . . .
C(1) C -0.0687(4) -0.8109(5) 0.2243(3) 0.0322(9) Uani 1.00 d . . .
C(2) C 0.0654(4) -0.7553(5) 0.2932(3) 0.0333(9) Uani 1.00 d . . .
C(3) C 0.0500(4) -0.7728(5) 0.4009(4) 0.040(1) Uani 1.00 d . . .
C(4) C -0.0941(6) -0.8856(7) 0.3863(4) 0.055(2) Uani 1.00 d . . .
C(5) C -0.1741(4) -0.8817(5) 0.2808(4) 0.040(1) Uani 1.00 d . . .
C(111) C 0.0418(4) -0.6983(5) 0.0911(3) 0.0305(8) Uani 1.00 d . . .
C(112) C -0.0850(4) -0.7940(4) 0.1238(3) 0.0287(8) Uani 1.00 d . . .
C(113) C -0.2050(4) -0.8467(4) 0.0417(4) 0.0341(9) Uani 1.00 d . . .
C(114) C -0.1840(4) -0.8298(4) -0.0542(3) 0.0292(8) Uani 1.00 d . . .
C(115) C 0.0632(5) -0.5522(4) 0.1278(4) 0.044(1) Uani 1.00 d . . .
C(121) C -0.324(1) -1.0182(7) -0.3424(6) 0.087(3) Uani 1.00 d . . .
C(122) C -0.1949(6) -0.9251(6) -0.2991(4) 0.053(1) Uani 1.00 d . . .
C(123) C -0.1852(5) -0.7957(6) -0.2968(4) 0.046(1) Uani 1.00 d . . .
C(124) C -0.3159(7) -0.8094(9) -0.3411(6) 0.071(2) Uani 1.00 d . . .
C(125) C -0.4030(7) -0.945(1) -0.3676(5) 0.101(4) Uani 1.00 d . . .
C(131) C -0.4118(5) -0.7974(5) -0.1323(4) 0.043(1) Uani 1.00 d . . .
C(132) C -0.4288(4) -1.0430(5) -0.1412(4) 0.0389(9) Uani 1.00 d . . .
C(211) C 0.1642(4) -0.7228(4) 0.1389(3) 0.0325(8) Uani 1.00 d . . .
C(212) C 0.1814(4) -0.7039(5) 0.2563(3) 0.0349(9) Uani 1.00 d . . .
C(213) C 0.3232(4) -0.6375(5) 0.3095(3) 0.0368(9) Uani 1.00 d . . .
C(214) C 0.4133(4) -0.5817(5) 0.2504(4) 0.0364(9) Uani 1.00 d . . .
C(215) C 0.1462(5) -0.8673(5) 0.0949(4) 0.042(1) Uani 1.00 d . . .
C(221) C 0.6622(5) -0.5057(8) 0.1309(5) 0.063(2) Uani 1.00 d . . .
C(222) C 0.7114(9) -0.3631(9) 0.1708(7) 0.079(2) Uani 1.00 d . . .
C(223) C 0.8196(5) -0.3319(5) 0.2584(5) 0.053(1) Uani 1.00 d . . .
C(224) C 0.8319(5) -0.4476(7) 0.2715(5) 0.054(1) Uani 1.00 d . . .
C(225) C 0.7334(6) -0.5540(6) 0.1907(6) 0.059(2) Uani 1.00 d . . .
C(231) C 0.6245(5) -0.5697(6) 0.3990(5) 0.052(1) Uani 1.00 d . . .
C(232) C 0.5974(5) -0.3400(6) 0.3758(4) 0.046(1) Uani 1.00 d . . .
H(1) H -0.2940 -0.8910 0.0537 0.0407 Uiso 1.00 calc . . .
H(2) H 0.0884 -0.5288 0.2025 0.0442 Uiso 1.00 calc . . .
H(3) H -0.0197 -0.5448 0.1041 0.0442 Uiso 1.00 calc . . .
H(4) H 0.1343 -0.4921 0.0998 0.0442 Uiso 1.00 calc . . .
H(5) H -0.3575 -1.1119 -0.3582 0.0961 Uiso 1.00 calc . . .
H(6) H -0.1200 -0.9448 -0.2782 0.0626 Uiso 1.00 calc . . .
H(7) H -0.1018 -0.7148 -0.2749 0.0561 Uiso 1.00 calc . . .
H(8) H -0.3390 -0.7376 -0.3558 0.0892 Uiso 1.00 calc . . .
H(9) H -0.4958 -0.9894 -0.4028 0.1232 Uiso 1.00 calc . . .
H(10) H 0.3516 -0.6332 0.3820 0.0436 Uiso 1.00 calc . . .
H(11) H 0.0667 -0.9326 0.1114 0.0419 Uiso 1.00 calc . . .
H(12) H 0.2249 -0.8780 0.1255 0.0419 Uiso 1.00 calc . . .
H(13) H 0.1360 -0.8803 0.0207 0.0419 Uiso 1.00 calc . . .
H(14) H 0.5938 -0.5587 0.0700 0.0789 Uiso 1.00 calc . . .
H(15) H 0.6838 -0.3011 0.1375 0.0961 Uiso 1.00 calc . . .
H(16) H 0.8777 -0.2433 0.2981 0.0657 Uiso 1.00 calc . . .
H(17) H 0.8995 -0.4545 0.3215 0.0650 Uiso 1.00 calc . . .
H(18) H 0.7230 -0.6456 0.1798 0.0688 Uiso 1.00 calc . . .

loop_
_atom_site_aniso_label
_atom_site_aniso_U_11
_atom_site_aniso_U_22
_atom_site_aniso_U_33
_atom_site_aniso_U_12
_atom_site_aniso_U_13
_atom_site_aniso_U_23
Ru(1) 0.0237(2) 0.0393(2) 0.0235(2) 0.0097(2) 0.0020(1) 0.0051(2)
Ru(2) 0.0199(2) 0.0436(2) 0.0258(2) 0.0082(2) 0.0046(1) 0.0043(2)
S(1) 0.0237(5) 0.0423(5) 0.0230(5) 0.0096(4) 0.0047(4) 0.0085(4)
S(2) 0.0220(5) 0.0542(6) 0.0273(5) 0.0076(5) 0.0042(4) 0.0132(5)
F(1) 0.049(2) 0.118(3) 0.042(2) 0.028(2) 0.009(1) 0.037(2)
F(2) 0.097(3) 0.074(2) 0.042(2) 0.015(2) 0.025(2) -0.007(2)
F(3) 0.071(2) 0.069(2) 0.078(3) 0.019(2) 0.004(2) 0.029(2)
F(4) 0.049(2) 0.135(3) 0.037(2) 0.019(2) 0.021(1) 0.029(2)
F(5) 0.053(2) 0.082(2) 0.051(2) -0.018(2) 0.008(2) 0.013(2)
F(6) 0.063(2) 0.149(4) 0.084(3) 0.071(3) 0.050(2) 0.064(3)
O(131) 0.066(3) 0.066(2) 0.070(3) 0.042(2) 0.018(2) 0.008(2)
O(132) 0.046(2) 0.055(2) 0.069(3) 0.011(2) 0.020(2) 0.024(2)
O(231) 0.068(3) 0.123(4) 0.074(3) 0.039(3) 0.020(2) 0.065(3)
O(232) 0.054(2) 0.088(3) 0.069(3) 0.039(2) 0.007(2) -0.017(3)
C(1) 0.023(2) 0.042(2) 0.024(2) 0.007(2) 0.003(2) 0.007(2)
C(2) 0.023(2) 0.048(2) 0.023(2) 0.009(2) 0.004(2) 0.007(2)
C(3) 0.029(2) 0.062(3) 0.026(2) 0.015(2) 0.006(2) 0.012(2)
C(4) 0.037(3) 0.080(4) 0.035(3) 0.010(3) 0.014(2) 0.020(3)
C(5) 0.026(2) 0.057(3) 0.031(2) 0.013(2) 0.006(2) 0.012(2)
C(111) 0.024(2) 0.043(2) 0.024(2) 0.013(2) 0.009(1) 0.007(2)
C(112) 0.024(2) 0.039(2) 0.022(2) 0.013(2) 0.007(1) 0.006(2)
C(113) 0.019(2) 0.044(2) 0.031(2) 0.007(2) 0.007(2) 0.004(2)
C(114) 0.021(2) 0.038(2) 0.024(2) 0.010(1) 0.000(1) 0.003(2)
C(115) 0.044(3) 0.037(2) 0.051(3) 0.018(2) 0.007(2) 0.009(2)
C(121) 0.123(7) 0.057(3) 0.040(3) -0.001(4) 0.036(4) -0.012(3)
C(122) 0.063(3) 0.080(4) 0.038(3) 0.048(3) 0.024(2) 0.015(3)
C(123) 0.042(3) 0.059(3) 0.037(3) 0.016(2) 0.017(2) 0.017(2)
C(124) 0.064(4) 0.123(6) 0.054(4) 0.054(4) 0.024(3) 0.053(4)
C(125) 0.052(4) 0.176(9) 0.023(3) 0.001(5) -0.003(2) 0.018(4)
C(131) 0.035(2) 0.046(2) 0.040(3) 0.013(2) 0.000(2) 0.011(2)
C(132) 0.030(2) 0.047(2) 0.034(2) 0.013(2) 0.006(2) 0.004(2)
C(211) 0.023(2) 0.044(2) 0.027(2) 0.011(2) 0.007(1) 0.008(2)
C(212) 0.025(2) 0.047(2) 0.027(2) 0.011(2) 0.005(2) 0.009(2)
C(213) 0.022(2) 0.055(2) 0.026(2) 0.010(2) 0.004(1) 0.007(2)
C(214) 0.023(2) 0.048(2) 0.030(2) 0.010(2) 0.001(2) 0.006(2)
C(215) 0.045(2) 0.045(2) 0.042(3) 0.026(2) 0.009(2) 0.009(2)
C(221) 0.035(2) 0.101(5) 0.036(3) 0.016(3) 0.012(2) -0.003(3)
C(222) 0.094(5) 0.113(6) 0.093(6) 0.074(5) 0.074(5) 0.074(5)
C(223) 0.036(2) 0.049(3) 0.059(3) 0.002(2) 0.023(2) 0.001(2)
C(224) 0.025(2) 0.086(4) 0.053(3) 0.022(2) 0.014(2) 0.019(3)
C(225) 0.048(3) 0.054(3) 0.076(4) 0.019(3) 0.037(3) 0.004(3)
C(231) 0.032(2) 0.072(3) 0.048(3) 0.015(2) 0.007(2) 0.020(3)
C(232) 0.029(2) 0.066(3) 0.034(2) 0.015(2) 0.008(2) -0.002(2)

loop_
_atom_type_symbol
_atom_type_description
_atom_type_scat_dispersion_real
_atom_type_scat_dispersion_imag
_atom_type_scat_source
C C 0.003 0.002
;International Tables for Crystallography
(1992, Vol. C, Tables 4.2.6.8 and 6.1.1.4)
;
H H 0.000 0.000
;International Tables for Crystallography
(1992, Vol. C, Table 6.1.1.4)
;
O O 0.011 0.006
;International Tables for Crystallography
(1992, Vol. C, Tables 4.2.6.8 and 6.1.1.4)
;
F F 0.017 0.010
;International Tables for Crystallography
(1992, Vol. C, Tables 4.2.6.8 and 6.1.1.4)
;
S S 0.125 0.123
;International Tables for Crystallography
(1992, Vol. C, Tables 4.2.6.8 and 6.1.1.4)
;
Ru Ru -1.259 0.836
;International Tables for Crystallography
(1992, Vol. C, Tables 4.2.6.8 and 6.1.1.4)
;

loop_
_geom_angle_atom_site_label_1
_geom_angle_atom_site_label_2
_geom_angle_atom_site_label_3
_geom_angle
_geom_angle_site_symmetry_1
_geom_angle_site_symmetry_2
_geom_angle_site_symmetry_3
_geom_angle_publ_flag
C(114) Ru(1) C(121) 126.4(3) . . . yes
C(114) Ru(1) C(122) 97.6(2) . . . yes
C(114) Ru(1) C(123) 98.1(2) . . . yes
C(114) Ru(1) C(124) 129.2(2) . . . yes
C(114) Ru(1) C(125) 156.8(2) . . . yes
C(114) Ru(1) C(131) 87.1(2) . . . yes
C(114) Ru(1) C(132) 86.9(2) . . . yes
C(121) Ru(1) C(122) 35.2(3) . . . yes
C(121) Ru(1) C(123) 60.0(2) . . . yes
C(121) Ru(1) C(124) 60.6(3) . . . yes
C(121) Ru(1) C(125) 37.4(4) . . . yes
C(121) Ru(1) C(131) 146.2(3) . . . yes
C(121) Ru(1) C(132) 95.7(2) . . . yes
C(122) Ru(1) C(123) 36.0(2) . . . yes
C(122) Ru(1) C(124) 60.1(3) . . . yes
C(122) Ru(1) C(125) 60.2(3) . . . yes
C(122) Ru(1) C(131) 153.2(2) . . . yes
C(122) Ru(1) C(132) 117.1(2) . . . yes
C(123) Ru(1) C(124) 36.3(2) . . . yes
C(123) Ru(1) C(125) 60.3(2) . . . yes
C(123) Ru(1) C(131) 117.2(2) . . . yes
C(123) Ru(1) C(132) 153.0(2) . . . yes
C(124) Ru(1) C(125) 35.7(3) . . . yes
C(124) Ru(1) C(131) 96.6(3) . . . yes
C(124) Ru(1) C(132) 143.5(2) . . . yes
C(125) Ru(1) C(131) 109.6(4) . . . yes
C(125) Ru(1) C(132) 108.6(3) . . . yes
C(131) Ru(1) C(132) 89.4(2) . . . yes
C(214) Ru(2) C(221) 96.1(2) . . . yes
C(214) Ru(2) C(222) 112.3(3) . . . yes
C(214) Ru(2) C(223) 149.5(2) . . . yes
C(214) Ru(2) C(224) 149.5(2) . . . yes
C(214) Ru(2) C(225) 112.9(2) . . . yes
C(214) Ru(2) C(231) 88.2(2) . . . yes
C(214) Ru(2) C(232) 87.1(2) . . . yes
C(221) Ru(2) C(222) 37.4(3) . . . yes
C(221) Ru(2) C(223) 60.8(2) . . . yes
C(221) Ru(2) C(224) 59.9(2) . . . yes
C(221) Ru(2) C(225) 34.4(3) . . . yes
C(221) Ru(2) C(231) 131.1(3) . . . yes
C(221) Ru(2) C(232) 135.3(3) . . . yes
C(222) Ru(2) C(223) 37.2(3) . . . yes
C(222) Ru(2) C(224) 61.2(3) . . . yes
C(222) Ru(2) C(225) 60.5(3) . . . yes
C(222) Ru(2) C(231) 155.4(3) . . . yes
C(222) Ru(2) C(232) 100.6(3) . . . yes
C(223) Ru(2) C(224) 35.7(3) . . . yes
C(223) Ru(2) C(225) 60.1(2) . . . yes
C(223) Ru(2) C(231) 121.8(2) . . . yes
C(223) Ru(2) C(232) 95.9(2) . . . yes
C(224) Ru(2) C(225) 36.8(2) . . . yes
C(224) Ru(2) C(231) 94.2(3) . . . yes
C(224) Ru(2) C(232) 123.0(2) . . . yes
C(225) Ru(2) C(231) 99.9(3) . . . yes
C(225) Ru(2) C(232) 156.1(2) . . . yes
C(231) Ru(2) C(232) 93.5(3) . . . yes
C(111) S(1) C(114) 93.5(2) . . . yes
C(211) S(2) C(214) 93.0(2) . . . yes
C(2) C(1) C(5) 109.8(4) . . . yes
C(2) C(1) C(112) 121.4(4) . . . yes
C(5) C(1) C(112) 128.8(4) . . . yes
C(1) C(2) C(3) 109.2(4) . . . yes
C(1) C(2) C(212) 121.5(4) . . . yes
C(3) C(2) C(212) 129.2(4) . . . yes
F(1) C(3) F(2) 104.6(4) . . . yes
F(1) C(3) C(2) 116.5(5) . . . yes
F(1) C(3) C(4) 111.9(5) . . . yes
F(2) C(3) C(2) 111.9(5) . . . yes
F(2) C(3) C(4) 107.2(5) . . . yes
C(2) C(3) C(4) 104.6(3) . . . yes
F(3) C(4) F(4) 106.1(6) . . . yes
F(3) C(4) C(3) 106.3(5) . . . yes
F(3) C(4) C(5) 106.7(4) . . . yes
F(4) C(4) C(3) 116.2(4) . . . yes
F(4) C(4) C(5) 115.7(5) . . . yes
C(3) C(4) C(5) 105.1(5) . . . yes
F(5) C(5) F(6) 104.2(4) . . . yes
F(5) C(5) C(1) 115.2(4) . . . yes
F(5) C(5) C(4) 110.5(5) . . . yes
F(6) C(5) C(1) 113.3(5) . . . yes
F(6) C(5) C(4) 108.3(5) . . . yes
C(1) C(5) C(4) 105.2(4) . . . yes
S(1) C(111) C(112) 102.8(2) . . . yes
S(1) C(111) C(115) 108.9(4) . . . yes
S(1) C(111) C(211) 115.1(3) . . . yes
C(112) C(111) C(115) 108.5(4) . . . yes
C(112) C(111) C(211) 108.4(4) . . . yes
C(115) C(111) C(211) 112.5(3) . . . yes
C(1) C(112) C(111) 117.0(3) . . . yes
C(1) C(112) C(113) 130.5(4) . . . yes
C(111) C(112) C(113) 112.4(4) . . . yes
C(112) C(113) C(114) 115.9(4) . . . yes
Ru(1) C(114) S(1) 119.5(2) . . . yes
Ru(1) C(114) C(113) 128.5(3) . . . yes
S(1) C(114) C(113) 112.0(3) . . . yes
Ru(1) C(121) C(122) 72.0(4) . . . yes
Ru(1) C(121) C(125) 70.6(5) . . . yes
C(122) C(121) C(125) 106.8(7) . . . yes
Ru(1) C(122) C(121) 72.8(5) . . . yes
Ru(1) C(122) C(123) 72.7(4) . . . yes
C(121) C(122) C(123) 110.2(7) . . . yes
Ru(1) C(123) C(122) 71.3(4) . . . yes
Ru(1) C(123) C(124) 72.0(4) . . . yes
C(122) C(123) C(124) 107.2(5) . . . yes
Ru(1) C(124) C(123) 71.6(4) . . . yes
Ru(1) C(124) C(125) 70.9(5) . . . yes
C(123) C(124) C(125) 107.9(9) . . . yes
Ru(1) C(125) C(121) 72.0(4) . . . yes
Ru(1) C(125) C(124) 73.4(4) . . . yes
C(121) C(125) C(124) 107.9(7) . . . yes
Ru(1) C(131) O(131) 179.1(4) . . . yes
Ru(1) C(132) O(132) 179.7(5) . . . yes
S(2) C(211) C(111) 114.2(3) . . . yes
S(2) C(211) C(212) 103.9(2) . . . yes
S(2) C(211) C(215) 107.8(3) . . . yes
C(111) C(211) C(212) 109.8(4) . . . yes
C(111) C(211) C(215) 112.0(3) . . . yes
C(212) C(211) C(215) 108.7(4) . . . yes
C(2) C(212) C(211) 116.8(3) . . . yes
C(2) C(212) C(213) 131.3(4) . . . yes
C(211) C(212) C(213) 111.8(4) . . . yes
C(212) C(213) C(214) 116.0(4) . . . yes
Ru(2) C(214) S(2) 118.5(2) . . . yes
Ru(2) C(214) C(213) 129.7(3) . . . yes
S(2) C(214) C(213) 111.7(3) . . . yes
Ru(2) C(221) C(222) 70.6(5) . . . yes
Ru(2) C(221) C(225) 72.8(4) . . . yes
C(222) C(221) C(225) 109.3(6) . . . yes
Ru(2) C(222) C(221) 72.0(4) . . . yes
Ru(2) C(222) C(223) 71.0(5) . . . yes
C(221) C(222) C(223) 104.8(8) . . . yes
Ru(2) C(223) C(222) 71.8(4) . . . yes
Ru(2) C(223) C(224) 72.4(3) . . . yes
C(222) C(223) C(224) 109.2(5) . . . yes
Ru(2) C(224) C(223) 71.8(4) . . . yes
Ru(2) C(224) C(225) 72.4(4) . . . yes
C(223) C(224) C(225) 107.5(5) . . . yes
Ru(2) C(225) C(221) 72.8(4) . . . yes
Ru(2) C(225) C(224) 70.8(4) . . . yes
C(221) C(225) C(224) 109.3(6) . . . yes
Ru(2) C(231) O(231) 177.2(6) . . . yes
Ru(2) C(232) O(232) 174.8(5) . . . yes
C(112) C(113) H(1) 122.38 . . . yes
C(114) C(113) H(1) 121.76 . . . yes
C(111) C(115) H(2) 109.47 . . . yes
C(111) C(115) H(3) 109.47 . . . yes
C(111) C(115) H(4) 109.47 . . . yes
H(2) C(115) H(3) 109.46 . . . yes
H(2) C(115) H(4) 109.47 . . . yes
H(3) C(115) H(4) 109.48 . . . yes
Ru(1) C(121) H(5) 125.77 . . . yes
C(122) C(121) H(5) 127.92 . . . yes
C(125) C(121) H(5) 125.15 . . . yes
Ru(1) C(122) H(6) 124.93 . . . yes
C(121) C(122) H(6) 125.15 . . . yes
C(123) C(122) H(6) 124.45 . . . yes
Ru(1) C(123) H(7) 126.41 . . . yes
C(122) C(123) H(7) 124.60 . . . yes
C(124) C(123) H(7) 127.99 . . . yes
Ru(1) C(124) H(8) 126.98 . . . yes
C(123) C(124) H(8) 126.17 . . . yes
C(125) C(124) H(8) 125.76 . . . yes
Ru(1) C(125) H(9) 125.02 . . . yes
C(121) C(125) H(9) 121.87 . . . yes
C(124) C(125) H(9) 129.93 . . . yes
C(212) C(213) H(10) 121.88 . . . yes
C(214) C(213) H(10) 122.07 . . . yes
C(211) C(215) H(11) 109.47 . . . yes
C(211) C(215) H(12) 109.47 . . . yes
C(211) C(215) H(13) 109.47 . . . yes
H(11) C(215) H(12) 109.48 . . . yes
H(11) C(215) H(13) 109.47 . . . yes
H(12) C(215) H(13) 109.47 . . . yes
Ru(2) C(221) H(14) 125.32 . . . yes
C(222) C(221) H(14) 127.17 . . . yes
C(225) C(221) H(14) 123.50 . . . yes
Ru(2) C(222) H(15) 127.70 . . . yes
C(221) C(222) H(15) 126.09 . . . yes
C(223) C(222) H(15) 128.60 . . . yes
Ru(2) C(223) H(16) 125.28 . . . yes
C(222) C(223) H(16) 124.80 . . . yes
C(224) C(223) H(16) 125.87 . . . yes
Ru(2) C(224) H(17) 125.62 . . . yes
C(223) C(224) H(17) 126.64 . . . yes
C(225) C(224) H(17) 125.62 . . . yes
Ru(2) C(225) H(18) 124.55 . . . yes
C(221) C(225) H(18) 126.07 . . . yes
C(224) C(225) H(18) 124.61 . . . yes

loop_
_geom_bond_atom_site_label_1
_geom_bond_atom_site_label_2
_geom_bond_distance
_geom_bond_site_symmetry_1
_geom_bond_site_symmetry_2
_geom_bond_publ_flag
Ru(1) C(114) 2.089(4) . . yes
Ru(1) C(121) 2.254(8) . . yes
Ru(1) C(122) 2.244(7) . . yes
Ru(1) C(123) 2.261(6) . . yes
Ru(1) C(124) 2.267(8) . . yes
Ru(1) C(125) 2.234(6) . . yes
Ru(1) C(131) 1.897(6) . . yes
Ru(1) C(132) 1.863(5) . . yes
Ru(2) C(214) 2.093(4) . . yes
Ru(2) C(221) 2.265(6) . . yes
Ru(2) C(222) 2.246(10) . . yes
Ru(2) C(223) 2.237(5) . . yes
Ru(2) C(224) 2.244(6) . . yes
Ru(2) C(225) 2.265(8) . . yes
Ru(2) C(231) 1.868(7) . . yes
Ru(2) C(232) 1.890(6) . . yes
S(1) C(111) 1.856(4) . . yes
S(1) C(114) 1.763(4) . . yes
S(2) C(211) 1.856(4) . . yes
S(2) C(214) 1.764(5) . . yes
F(1) C(3) 1.325(7) . . yes
F(2) C(3) 1.381(7) . . yes
F(3) C(4) 1.378(9) . . yes
F(4) C(4) 1.298(8) . . yes
F(5) C(5) 1.355(5) . . yes
F(6) C(5) 1.362(8) . . yes
O(131) C(131) 1.122(8) . . yes
O(132) C(132) 1.157(6) . . yes
O(231) C(231) 1.143(10) . . yes
O(232) C(232) 1.133(9) . . yes
C(1) C(2) 1.454(6) . . yes
C(1) C(5) 1.482(7) . . yes
C(1) C(112) 1.366(6) . . yes
C(2) C(3) 1.492(7) . . yes
C(2) C(212) 1.366(6) . . yes
C(3) C(4) 1.536(7) . . yes
C(4) C(5) 1.554(8) . . yes
C(111) C(112) 1.536(6) . . yes
C(111) C(115) 1.546(7) . . yes
C(111) C(211) 1.543(7) . . yes
C(112) C(113) 1.435(5) . . yes
C(113) C(114) 1.350(6) . . yes
C(121) C(122) 1.358(9) . . yes
C(121) C(125) 1.44(2) . . yes
C(122) C(123) 1.394(10) . . yes
C(123) C(124) 1.41(1) . . yes
C(124) C(125) 1.38(1) . . yes
C(211) C(212) 1.520(6) . . yes
C(211) C(215) 1.561(7) . . yes
C(212) C(213) 1.445(5) . . yes
C(213) C(214) 1.357(7) . . yes
C(221) C(222) 1.45(1) . . yes
C(221) C(225) 1.34(1) . . yes
C(222) C(223) 1.43(1) . . yes
C(223) C(224) 1.38(1) . . yes
C(224) C(225) 1.423(7) . . yes
C(113) H(1) 0.951 . . yes
C(115) H(2) 0.960 . . yes
C(115) H(3) 0.960 . . yes
C(115) H(4) 0.960 . . yes
C(121) H(5) 0.937 . . yes
C(122) H(6) 0.949 . . yes
C(123) H(7) 0.959 . . yes
C(124) H(8) 0.963 . . yes
C(125) H(9) 0.948 . . yes
C(213) H(10) 0.955 . . yes
C(215) H(11) 0.960 . . yes
C(215) H(12) 0.960 . . yes
C(215) H(13) 0.960 . . yes
C(221) H(14) 0.952 . . yes
C(222) H(15) 0.983 . . yes
C(223) H(16) 0.957 . . yes
C(224) H(17) 0.955 . . yes
C(225) H(18) 0.967 . . yes

loop_
_geom_contact_atom_site_label_1
_geom_contact_atom_site_label_2
_geom_contact_distance
_geom_contact_site_symmetry_1
_geom_contact_site_symmetry_2
_geom_contact_publ_flag
S(2) O(131) 3.550(5) . 2_545 ?
F(1) O(232) 2.967(6) . 2_646 ?
F(1) C(232) 3.024(5) . 2_646 ?
F(1) F(3) 3.288(7) . 2_536 ?
F(2) C(231) 3.470(6) . 2_646 ?
F(2) C(224) 3.477(7) . 2_646 ?
F(2) O(231) 3.535(6) . 2_646 ?
F(3) C(223) 3.410(7) . 1_445 ?
F(3) F(3) 3.561(9) . 2_536 ?
F(4) C(122) 3.302(7) . 1_556 ?
F(4) C(123) 3.325(7) . 1_556 ?
F(4) C(121) 3.533(9) . 1_556 ?
F(4) C(124) 3.571(10) . 1_556 ?
F(5) O(131) 3.218(5) . 2_435 ?
F(5) C(131) 3.269(5) . 2_435 ?
F(6) O(132) 3.335(6) . 2_435 ?
F(6) C(132) 3.436(6) . 2_435 ?
F(6) C(225) 3.471(9) . 1_455 ?
F(6) O(231) 3.570(9) . 1_455 ?
O(131) O(132) 3.193(7) . 2_435 ?
O(131) C(221) 3.409(8) . 1_455 ?
O(131) C(222) 3.44(1) . 2_545 ?
O(132) C(225) 3.314(6) . 2_535 ?
O(132) C(113) 3.519(7) . 2_435 ?
O(132) C(131) 3.581(8) . 2_435 ?
O(231) O(232) 2.957(8) . 2_646 ?
O(231) C(232) 3.463(8) . 2_646 ?
O(232) C(124) 3.37(1) . 2_545 ?
O(232) C(121) 3.553(9) . 1_666 ?
C(114) C(215) 3.543(8) . 2_535 ?
